data_4066947
loop_
_publ_author_name
'Kuppuswamy, Subramaniam'
'Ghiviriga, Ion'
'Abboud, Khalil A.'
'Veige, Adam S.'

_publ_section_title
;
 Activation of an Aryl C&#x2212;H Bond Converts Chelating Diphenolate
 Ligands Bound to Zirconium into Trianionic Pincer Ligands: \s-Donor
 Ligand Effects versus Thermolysis
;
_journal_issue 24
_journal_name_full Organometallics
_journal_page_first 6711
_journal_paper_doi 10.1021/om100732d
_journal_volume 29
_journal_year 2010
_chemical_formula_sum 'C55 H58 N O2 Zr'
_chemical_formula_weight 856.24
_chemical_name_systematic
; 
 ? 
;
_space_group_IT_number 2
_symmetry_cell_setting triclinic
_symmetry_space_group_name_Hall '-P 1'
_symmetry_space_group_name_H-M 'P -1'
_atom_sites_solution_hydrogens geom
_atom_sites_solution_primary direct
_atom_sites_solution_secondary difmap
_audit_creation_method SHELXL-97
_audit_update_record
;
2010-05-20 # Formatted by publCIF
;
_cell_angle_alpha 63.211(3)
_cell_angle_beta 74.803(3)
_cell_angle_gamma 84.545(4)
_cell_formula_units_Z 2
_cell_length_a 12.1545(7)
_cell_length_b 14.6482(9)
_cell_length_c 14.7222(9)
_cell_measurement_reflns_used 217
_cell_measurement_temperature 100(2)
_cell_measurement_theta_max 28.0
_cell_measurement_theta_min 2.0
_cell_volume 2257.2(2)
_computing_cell_refinement 'Bruker APEX2'
_computing_data_collection 'Bruker APEX2 (Bruker, 2008)'
_computing_data_reduction 'Bruker SAINT (Bruker, 2008)'
_computing_molecular_graphics 'Bruker SHELXTL'
_computing_publication_material 'Bruker SHELXTL'
_computing_structure_refinement 'Bruker SHELXTL'
_computing_structure_solution 'Bruker SHELXTL (Bruker, 2008)'
_diffrn_ambient_temperature 100(2)
_diffrn_measured_fraction_theta_full 0.962
_diffrn_measured_fraction_theta_max 0.962
_diffrn_measurement_device_type 'Bruker APEX-II CCD'
_diffrn_measurement_method '\w scans'
_diffrn_radiation_monochromator graphite
_diffrn_radiation_source 'fine-focus sealed tube'
_diffrn_radiation_type CuK\a
_diffrn_radiation_wavelength 1.54178
_diffrn_reflns_av_R_equivalents 0.0720
_diffrn_reflns_av_sigmaI/netI 0.0491
_diffrn_reflns_limit_h_max 14
_diffrn_reflns_limit_h_min -12
_diffrn_reflns_limit_k_max 16
_diffrn_reflns_limit_k_min -17
_diffrn_reflns_limit_l_max 16
_diffrn_reflns_limit_l_min -17
_diffrn_reflns_number 40219
_diffrn_reflns_theta_full 66.18
_diffrn_reflns_theta_max 66.18
_diffrn_reflns_theta_min 3.38
_exptl_absorpt_coefficient_mu 2.309
_exptl_absorpt_correction_T_max 0.9072
_exptl_absorpt_correction_T_min 0.7306
_exptl_absorpt_correction_type numerical
_exptl_absorpt_process_details 'based on measured indexed crystal faces, Bruker SHELXTL  v6.14 (Bruker 2008)'
_exptl_crystal_colour yellow
_exptl_crystal_density_diffrn 1.260
_exptl_crystal_density_method 'not measured'
_exptl_crystal_description plates
_exptl_crystal_F_000 902
_exptl_crystal_size_max 0.14
_exptl_crystal_size_mid 0.07
_exptl_crystal_size_min 0.04
_refine_diff_density_max 0.882
_refine_diff_density_min -0.627
_refine_diff_density_rms 0.061
_refine_ls_extinction_method none
_refine_ls_goodness_of_fit_ref 0.985
_refine_ls_hydrogen_treatment mixed
_refine_ls_matrix_type full
_refine_ls_number_parameters 530
_refine_ls_number_reflns 7611
_refine_ls_number_restraints 0
_refine_ls_restrained_S_all 0.985
_refine_ls_R_factor_all 0.0410
_refine_ls_R_factor_gt 0.0325
_refine_ls_shift/su_max 0.001
_refine_ls_shift/su_mean 0.000
_refine_ls_structure_factor_coef Fsqd
_refine_ls_weighting_details 'calc w=1/[\s^2^(Fo^2^)+(0.0492P)^2^] where P=(Fo^2^+2Fc^2^)/3'
_refine_ls_weighting_scheme calc
_refine_ls_wR_factor_gt 0.0763
_refine_ls_wR_factor_ref 0.0799
_reflns_number_gt 6494
_reflns_number_total 7611
_reflns_threshold_expression I>2\s(I)
_cod_data_source_file om100732d_si_002.cif
_cod_data_source_block kuppu18
_cod_depositor_comments
;
The following automatic conversions were performed:

'_symmetry_cell_setting' value 'Triclinic' changed to 'triclinic'
according to /home/saulius/struct/CIF-dictionaries/cif_core.dic
dictionary named 'cif_core.dic' version 2.4.1 from 2010-06-29.

Automatic conversion script
Id: cif_fix_values 1715 2011-07-08 13:25:40Z adriana 
;
_cod_original_sg_symbol_H-M P-1
_cod_database_code 4066947

loop_
_symmetry_equiv_pos_as_xyz
'x, y, z'
'-x, -y, -z'

loop_
_atom_site_label
_atom_site_type_symbol
_atom_site_fract_x
_atom_site_fract_y
_atom_site_fract_z
_atom_site_U_iso_or_equiv
_atom_site_adp_type
_atom_site_occupancy
_atom_site_symmetry_multiplicity
_atom_site_calc_flag
_atom_site_refinement_flags
_atom_site_disorder_assembly
_atom_site_disorder_group
Zr1 Zr 0.222522(15) 0.313334(14) 0.155511(15) 0.01753(7) Uani 1 1 d . . .
O1 O 0.27122(12) 0.28963(11) 0.02903(12) 0.0190(3) Uani 1 1 d . A .
O2 O 0.19812(12) 0.26337(11) 0.31020(12) 0.0205(3) Uani 1 1 d . A .
C1 C 0.31702(18) 0.22862(17) -0.01699(18) 0.0191(5) Uani 1 1 d . . .
C2 C 0.37526(18) 0.26982(17) -0.12473(18) 0.0207(5) Uani 1 1 d . A .
C3 C 0.4250(2) 0.19991(19) -0.1627(2) 0.0265(5) Uani 1 1 d . . .
H3A H 0.4670 0.2254 -0.2340 0.032 Uiso 1 1 calc R A .
C4 C 0.4157(2) 0.09475(19) -0.1009(2) 0.0293(6) Uani 1 1 d . A .
H4A H 0.4530 0.0498 -0.1292 0.035 Uiso 1 1 calc R . .
C5 C 0.3521(2) 0.05581(18) 0.0020(2) 0.0256(5) Uani 1 1 d . . .
H5A H 0.3421 -0.0161 0.0435 0.031 Uiso 1 1 calc R A .
C6 C 0.30280(18) 0.12173(17) 0.04480(18) 0.0203(5) Uani 1 1 d . A .
C7 C 0.22900(18) 0.08098(16) 0.15365(18) 0.0189(5) Uani 1 1 d . . .
C8 C 0.13171(19) 0.02118(17) 0.17972(19) 0.0245(5) Uani 1 1 d . A .
H8A H 0.1141 0.0066 0.1283 0.029 Uiso 1 1 calc R . .
C9 C 0.0614(2) -0.01654(19) 0.2802(2) 0.0273(5) Uani 1 1 d . . .
H9A H -0.0039 -0.0575 0.2972 0.033 Uiso 1 1 calc R A .
C10 C 0.08432(19) 0.00421(18) 0.35611(19) 0.0246(5) Uani 1 1 d . A .
H10A H 0.0347 -0.0223 0.4245 0.030 Uiso 1 1 calc R . .
C11 C 0.18029(18) 0.06411(17) 0.33285(18) 0.0204(5) Uani 1 1 d . . .
C12 C 0.25190(18) 0.10111(16) 0.23131(18) 0.0193(5) Uani 1 1 d . A .
H12A H 0.323(2) 0.132(2) 0.218(2) 0.030(7) Uiso 1 1 d . . .
C13 C 0.20482(17) 0.08528(17) 0.41565(18) 0.0210(5) Uani 1 1 d . A .
C14 C 0.21930(19) 0.00335(18) 0.50849(19) 0.0246(5) Uani 1 1 d . . .
H14A H 0.2160 -0.0648 0.5173 0.029 Uiso 1 1 calc R A .
C15 C 0.23840(19) 0.02127(19) 0.58731(19) 0.0270(5) Uani 1 1 d . A .
H15A H 0.2524 -0.0341 0.6490 0.032 Uiso 1 1 calc R . .
C16 C 0.23711(19) 0.12026(19) 0.57637(19) 0.0269(5) Uani 1 1 d . . .
H16A H 0.2485 0.1308 0.6324 0.032 Uiso 1 1 calc R A .
C17 C 0.21979(18) 0.20575(18) 0.48627(19) 0.0229(5) Uani 1 1 d . A .
C18 C 0.20849(17) 0.18586(17) 0.40359(18) 0.0198(5) Uani 1 1 d . . .
C19 C 0.37952(19) 0.38530(18) -0.19907(18) 0.0230(5) Uani 1 1 d . . .
C20 C 0.2576(2) 0.4219(2) -0.2033(2) 0.0321(6) Uani 1 1 d . A .
H20A H 0.2148 0.4149 -0.1340 0.048 Uiso 1 1 calc R . .
H20B H 0.2200 0.3804 -0.2239 0.048 Uiso 1 1 calc R . .
H20C H 0.2601 0.4939 -0.2549 0.048 Uiso 1 1 calc R . .
C21 C 0.4361(2) 0.44820(18) -0.1635(2) 0.0297(6) Uani 1 1 d . A .
H21A H 0.3927 0.4384 -0.0933 0.045 Uiso 1 1 calc R . .
H21B H 0.4375 0.5208 -0.2129 0.045 Uiso 1 1 calc R . .
H21C H 0.5143 0.4257 -0.1613 0.045 Uiso 1 1 calc R . .
C22 C 0.4480(2) 0.4075(2) -0.3109(2) 0.0320(6) Uani 1 1 d . A .
H22A H 0.5259 0.3836 -0.3095 0.048 Uiso 1 1 calc R . .
H22B H 0.4502 0.4813 -0.3562 0.048 Uiso 1 1 calc R . .
H22C H 0.4116 0.3717 -0.3382 0.048 Uiso 1 1 calc R . .
C23 C 0.2039(2) 0.31198(19) 0.48461(19) 0.0267(5) Uani 1 1 d . . .
C24 C 0.0793(2) 0.3421(2) 0.4836(2) 0.0352(6) Uani 1 1 d . A .
H24A H 0.0282 0.2882 0.5430 0.053 Uiso 1 1 calc R . .
H24B H 0.0649 0.3506 0.4178 0.053 Uiso 1 1 calc R . .
H24C H 0.0656 0.4065 0.4892 0.053 Uiso 1 1 calc R . .
C25 C 0.2268(2) 0.3115(2) 0.5826(2) 0.0359(6) Uani 1 1 d . A .
H25A H 0.1712 0.2656 0.6453 0.054 Uiso 1 1 calc R . .
H25B H 0.2198 0.3809 0.5770 0.054 Uiso 1 1 calc R . .
H25C H 0.3040 0.2877 0.5880 0.054 Uiso 1 1 calc R . .
C26 C 0.2825(2) 0.3951(2) 0.3887(2) 0.0357(6) Uani 1 1 d . A .
H26A H 0.2707 0.4603 0.3931 0.053 Uiso 1 1 calc R . .
H26B H 0.2648 0.4025 0.3245 0.053 Uiso 1 1 calc R . .
H26C H 0.3621 0.3757 0.3872 0.053 Uiso 1 1 calc R . .
C27 C 0.39581(19) 0.38610(19) 0.1265(2) 0.0237(5) Uani 1 1 d . A .
H27A H 0.388(2) 0.418(2) 0.171(2) 0.026(7) Uiso 1 1 d . . .
H27B H 0.419(2) 0.430(2) 0.057(2) 0.029(7) Uiso 1 1 d . . .
C28 C 0.46357(18) 0.29231(18) 0.15702(19) 0.0227(5) Uani 1 1 d . . .
C29 C 0.51553(19) 0.25343(18) 0.08515(19) 0.0242(5) Uani 1 1 d . A .
H29A H 0.5136 0.2919 0.0136 0.029 Uiso 1 1 calc R . .
C30 C 0.5698(2) 0.16019(19) 0.1155(2) 0.0286(5) Uani 1 1 d . . .
H30A H 0.6039 0.1358 0.0649 0.034 Uiso 1 1 calc R A .
C31 C 0.5744(2) 0.10250(19) 0.2197(2) 0.0301(6) Uani 1 1 d . A .
H31A H 0.6109 0.0386 0.2409 0.036 Uiso 1 1 calc R . .
C32 C 0.5250(2) 0.13950(19) 0.2919(2) 0.0291(6) Uani 1 1 d . . .
H32A H 0.5278 0.1006 0.3631 0.035 Uiso 1 1 calc R A .
C33 C 0.47124(18) 0.23294(19) 0.26152(19) 0.0253(5) Uani 1 1 d . A .
H33A H 0.4389 0.2573 0.3124 0.030 Uiso 1 1 calc R . .
C34 C 0.1555(2) 0.47482(18) 0.0794(2) 0.0266(5) Uani 1 1 d . A .
H34A H 0.083(2) 0.470(2) 0.066(2) 0.029(7) Uiso 1 1 d . . .
H34B H 0.209(2) 0.504(2) 0.012(2) 0.037(8) Uiso 1 1 d . . .
C35 C 0.14760(19) 0.53777(17) 0.13579(19) 0.0232(5) Uani 1 1 d . . .
C36 C 0.2386(2) 0.60218(18) 0.1158(2) 0.0292(6) Uani 1 1 d . A .
H36A H 0.3076 0.6035 0.0664 0.035 Uiso 1 1 calc R . .
C37 C 0.2305(3) 0.6635(2) 0.1659(2) 0.0403(7) Uani 1 1 d . . .
H37A H 0.2933 0.7065 0.1505 0.048 Uiso 1 1 calc R A .
C38 C 0.1303(3) 0.6625(2) 0.2390(2) 0.0470(8) Uani 1 1 d . A .
H38A H 0.1237 0.7049 0.2735 0.056 Uiso 1 1 calc R . .
C39 C 0.0408(3) 0.5989(2) 0.2603(2) 0.0432(7) Uani 1 1 d . . .
H39A H -0.0277 0.5974 0.3102 0.052 Uiso 1 1 calc R A .
C40 C 0.0490(2) 0.5377(2) 0.2108(2) 0.0336(6) Uani 1 1 d . A .
H40A H -0.0139 0.4941 0.2278 0.040 Uiso 1 1 calc R . .
C47 C 0.2845(3) 0.7109(3) 0.4148(2) 0.0491(8) Uani 1 1 d . . .
H47A H 0.2301 0.6792 0.4013 0.059 Uiso 1 1 calc R . .
C48 C 0.3085(3) 0.8151(3) 0.3571(2) 0.0506(9) Uani 1 1 d . . .
H48A H 0.2703 0.8546 0.3035 0.061 Uiso 1 1 calc R . .
C49 C 0.3860(3) 0.8621(2) 0.3758(3) 0.0502(8) Uani 1 1 d . . .
H49A H 0.4015 0.9336 0.3354 0.060 Uiso 1 1 calc R . .
C50 C 0.4414(3) 0.8055(2) 0.4534(3) 0.0499(8) Uani 1 1 d . . .
H50A H 0.4952 0.8375 0.4673 0.060 Uiso 1 1 calc R . .
C51 C 0.4179(3) 0.7014(2) 0.5111(3) 0.0489(8) Uani 1 1 d . . .
H51A H 0.4559 0.6620 0.5648 0.059 Uiso 1 1 calc R . .
C52 C 0.3404(3) 0.6542(2) 0.4918(3) 0.0482(8) Uani 1 1 d . . .
H52A H 0.3257 0.5826 0.5316 0.058 Uiso 1 1 calc R . .
C53 C 1.0133(3) 0.1029(3) -0.0672(3) 0.0543(9) Uani 1 1 d . . .
H53A H 1.0219 0.1739 -0.1136 0.065 Uiso 1 1 calc R . .
C54 C 0.9163(3) 0.0662(3) 0.0108(3) 0.0532(9) Uani 1 1 d . . .
H54A H 0.8581 0.1122 0.0186 0.064 Uiso 1 1 calc R . .
C55 C 0.9008(3) -0.0376(3) 0.0793(3) 0.0591(9) Uani 1 1 d . . .
H55A H 0.8326 -0.0629 0.1332 0.071 Uiso 1 1 calc R . .
N1 N 0.01435(11) 0.27351(16) 0.20241(16) 0.0197(7) Uiso 0.738(4) 1 d PG A 1
C41 C -0.04893(14) 0.27837(16) 0.13429(13) 0.0243(8) Uiso 0.738(4) 1 d PG A 1
C42 C -0.16738(14) 0.27552(18) 0.16494(15) 0.0293(8) Uiso 0.738(4) 1 d PG A 1
H42A H -0.2106 0.2788 0.1184 0.035 Uiso 0.738(4) 1 calc PR A 1
C43 C -0.22256(11) 0.26780(19) 0.26371(16) 0.0311(8) Uiso 0.738(4) 1 d PG A 1
H43A H -0.3035 0.2658 0.2847 0.037 Uiso 0.738(4) 1 calc PR A 1
C44 C -0.15928(15) 0.26294(18) 0.33183(13) 0.0285(8) Uiso 0.738(4) 1 d PG A 1
H44A H -0.1970 0.2577 0.3993 0.034 Uiso 0.738(4) 1 calc PR A 1
C45 C -0.04083(15) 0.26580(17) 0.30119(15) 0.0262(8) Uiso 0.738(4) 1 d PG A 1
H45A H 0.0024 0.2625 0.3477 0.031 Uiso 0.738(4) 1 calc PR A 1
C46 C 0.0133(3) 0.2872(3) 0.0298(3) 0.0285(8) Uiso 0.738(4) 1 d P A 1
H46A H 0.0663 0.2309 0.0382 0.043 Uiso 0.738(4) 1 calc PR A 1
H46B H 0.0561 0.3526 -0.0106 0.043 Uiso 0.738(4) 1 calc PR A 1
H46C H -0.0412 0.2841 -0.0074 0.043 Uiso 0.738(4) 1 calc PR A 1
N1' N 0.0205(3) 0.2661(4) 0.1743(5) 0.020(2) Uiso 0.262(4) 1 d PG A 2
C45' C 0.0105(4) 0.2670(5) 0.0820(4) 0.019(2) Uiso 0.262(4) 1 d PG A 2
H45B H 0.0770 0.2685 0.0301 0.023 Uiso 0.262(4) 1 calc PR A 2
C44' C -0.0968(5) 0.2656(5) 0.0657(4) 0.032(2) Uiso 0.262(4) 1 d PG A 2
H44B H -0.1037 0.2662 0.0027 0.038 Uiso 0.262(4) 1 calc PR A 2
C43' C -0.1941(3) 0.2634(6) 0.1418(5) 0.044(3) Uiso 0.262(4) 1 d PG A 2
H43B H -0.2674 0.2624 0.1306 0.053 Uiso 0.262(4) 1 calc PR A 2
C42' C -0.1840(4) 0.2625(5) 0.2341(4) 0.024(2) Uiso 0.262(4) 1 d PG A 2
H42B H -0.2505 0.2609 0.2860 0.028 Uiso 0.262(4) 1 calc PR A 2
C41' C -0.0767(4) 0.2638(5) 0.2503(4) 0.028(2) Uiso 0.262(4) 1 d PG A 2
C46' C -0.0675(10) 0.2569(9) 0.3522(10) 0.042(3) Uiso 0.262(4) 1 d P A 2
H46D H -0.1439 0.2496 0.3985 0.063 Uiso 0.262(4) 1 calc PR A 2
H46E H -0.0297 0.3193 0.3396 0.063 Uiso 0.262(4) 1 calc PR A 2
H46F H -0.0227 0.1975 0.3854 0.063 Uiso 0.262(4) 1 calc PR A 2

loop_
_atom_site_aniso_label
_atom_site_aniso_U_11
_atom_site_aniso_U_22
_atom_site_aniso_U_33
_atom_site_aniso_U_23
_atom_site_aniso_U_13
_atom_site_aniso_U_12
Zr1 0.01711(10) 0.01845(11) 0.01888(11) -0.00849(8) -0.00768(7) 0.00244(6)
O1 0.0201(8) 0.0192(8) 0.0203(9) -0.0092(7) -0.0083(6) 0.0010(6)
O2 0.0201(8) 0.0234(8) 0.0195(9) -0.0091(7) -0.0086(6) 0.0024(6)
C1 0.0170(11) 0.0221(12) 0.0238(13) -0.013(1) -0.0097(8) 0.0030(8)
C2 0.0191(11) 0.0235(12) 0.0227(13) -0.0106(10) -0.0091(9) -0.0009(8)
C3 0.0258(12) 0.0297(13) 0.0242(14) -0.0139(11) -0.0029(9) -0.0002(9)
C4 0.0318(14) 0.0276(13) 0.0311(15) -0.0174(12) -0.005(1) 0.0043(10)
C5 0.0272(12) 0.0216(12) 0.0280(14) -0.0106(11) -0.0074(10) 0.0005(9)
C6 0.0173(11) 0.0225(12) 0.0223(13) -0.0093(10) -0.0082(9) 0.0013(8)
C7 0.0178(11) 0.0186(11) 0.0213(13) -0.0087(10) -0.0076(8) 0.0032(8)
C8 0.0243(12) 0.0249(12) 0.0280(14) -0.0127(11) -0.0097(9) -0.0010(9)
C9 0.0220(12) 0.0298(13) 0.0308(15) -0.0130(12) -0.0061(10) -0.0055(9)
C10 0.0200(12) 0.0271(13) 0.0236(14) -0.0094(11) -0.0025(9) -0.0031(9)
C11 0.0210(11) 0.0191(11) 0.0207(13) -0.0074(10) -0.0085(9) 0.0040(8)
C12 0.0158(11) 0.0183(11) 0.0231(13) -0.0072(10) -0.0075(9) 0.0013(8)
C13 0.0133(11) 0.0276(12) 0.0206(13) -0.0098(10) -0.0033(8) 0.0007(8)
C14 0.0198(12) 0.0280(13) 0.0231(13) -0.0086(11) -0.0063(9) 0.0019(9)
C15 0.0237(12) 0.0322(14) 0.0203(13) -0.0064(11) -0.0087(9) 0.0040(9)
C16 0.0214(12) 0.0412(15) 0.0219(13) -0.0158(12) -0.0087(9) 0.003(1)
C17 0.0156(11) 0.0315(13) 0.0236(13) -0.0138(11) -0.0056(9) 0.0019(9)
C18 0.0142(11) 0.0273(12) 0.0173(12) -0.0082(10) -0.0066(8) 0.0017(8)
C19 0.0254(12) 0.0244(12) 0.0209(13) -0.0095(10) -0.0094(9) 0.0006(9)
C20 0.0326(14) 0.0308(14) 0.0303(15) -0.0085(12) -0.0148(11) 0.0055(10)
C21 0.0387(14) 0.0221(12) 0.0265(14) -0.0066(11) -0.011(1) -0.0047(10)
C22 0.0379(14) 0.0286(14) 0.0264(15) -0.0090(11) -0.0079(11) -0.0018(10)
C23 0.0275(13) 0.0346(14) 0.0244(14) -0.0179(11) -0.0081(10) 0.0026(10)
C24 0.0349(15) 0.0404(16) 0.0409(17) -0.0259(14) -0.0163(12) 0.0140(11)
C25 0.0385(15) 0.0469(16) 0.0328(16) -0.0257(14) -0.0129(11) 0.0073(11)
C26 0.0440(16) 0.0340(15) 0.0351(16) -0.0215(13) -0.0058(12) -0.0054(11)
C27 0.0229(12) 0.0269(13) 0.0240(15) -0.0119(12) -0.0076(9) -0.0025(9)
C28 0.0159(11) 0.0284(13) 0.0248(13) -0.0106(11) -0.0065(9) -0.0058(9)
C29 0.0196(11) 0.0287(13) 0.0229(13) -0.0088(11) -0.0058(9) -0.0049(9)
C30 0.0229(12) 0.0323(14) 0.0330(15) -0.0170(12) -0.006(1) 0.0009(9)
C31 0.0235(13) 0.0295(13) 0.0368(16) -0.0117(12) -0.013(1) 0.0032(9)
C32 0.0240(12) 0.0336(14) 0.0277(14) -0.0082(11) -0.0124(10) -0.0012(9)
C33 0.0185(11) 0.0339(13) 0.0279(14) -0.0147(11) -0.0095(9) -0.0031(9)
C34 0.0274(13) 0.0212(12) 0.0331(16) -0.0108(11) -0.0142(11) 0.0045(9)
C35 0.0235(12) 0.0204(12) 0.0237(13) -0.0069(10) -0.0106(9) 0.0073(8)
C36 0.0283(13) 0.0257(13) 0.0348(15) -0.0145(12) -0.0084(10) 0.0038(9)
C37 0.0483(17) 0.0327(15) 0.0531(19) -0.0236(14) -0.0282(14) 0.0106(12)
C38 0.066(2) 0.0496(18) 0.0467(19) -0.0348(16) -0.0344(16) 0.0340(15)
C39 0.0423(17) 0.0523(18) 0.0301(16) -0.0180(14) -0.0101(12) 0.0245(13)
C40 0.0262(13) 0.0332(14) 0.0328(16) -0.0088(12) -0.0076(10) 0.0095(10)
C47 0.0409(17) 0.071(2) 0.0425(19) -0.0312(18) -0.0157(13) 0.0147(14)
C48 0.0495(19) 0.060(2) 0.0296(17) -0.0129(15) -0.0110(13) 0.0281(15)
C49 0.0458(18) 0.0389(17) 0.046(2) -0.0127(15) 0.0041(14) 0.0117(13)
C50 0.0358(17) 0.053(2) 0.062(2) -0.0307(17) -0.0065(14) 0.0080(13)
C51 0.0540(19) 0.0443(18) 0.048(2) -0.0135(15) -0.0290(15) 0.0119(14)
C52 0.0559(19) 0.0426(17) 0.0411(19) -0.0121(15) -0.0177(14) 0.0055(13)
C53 0.076(2) 0.0458(19) 0.061(2) -0.0261(17) -0.0436(19) 0.0036(16)
C54 0.064(2) 0.057(2) 0.069(2) -0.0429(19) -0.0429(19) 0.0204(16)
C55 0.061(2) 0.082(3) 0.056(2) -0.039(2) -0.0296(17) -0.0037(18)

loop_
_atom_type_symbol
_atom_type_description
_atom_type_scat_dispersion_real
_atom_type_scat_dispersion_imag
_atom_type_scat_source
C C 0.0181 0.0091 'International Tables Vol C Tables 4.2.6.8 and 6.1.1.4'
H H 0.0000 0.0000 'International Tables Vol C Tables 4.2.6.8 and 6.1.1.4'
N N 0.0311 0.0180 'International Tables Vol C Tables 4.2.6.8 and 6.1.1.4'
O O 0.0492 0.0322 'International Tables Vol C Tables 4.2.6.8 and 6.1.1.4'
Zr Zr -0.1862 2.2449 'International Tables Vol C Tables 4.2.6.8 and 6.1.1.4'

loop_
_geom_angle_atom_site_label_1
_geom_angle_atom_site_label_2
_geom_angle_atom_site_label_3
_geom_angle
_geom_angle_site_symmetry_1
_geom_angle_site_symmetry_3
O1 Zr1 O2 150.51(6) . .
O1 Zr1 C34 98.16(8) . .
O2 Zr1 C34 111.20(8) . .
O1 Zr1 C27 93.29(8) . .
O2 Zr1 C27 90.35(8) . .
C34 Zr1 C27 88.33(9) . .
O1 Zr1 N1 99.42(6) . .
O2 Zr1 N1 83.65(6) . .
C34 Zr1 N1 79.80(8) . .
C27 Zr1 N1 163.68(8) . .
O1 Zr1 N1' 88.93(14) . .
O2 Zr1 N1' 92.65(14) . .
C34 Zr1 N1' 81.43(15) . .
C27 Zr1 N1' 169.74(14) . .
N1 Zr1 N1' 10.49(13) . .
O1 Zr1 C12 74.78(6) . .
O2 Zr1 C12 76.20(6) . .
C34 Zr1 C12 163.08(8) . .
C27 Zr1 C12 107.19(7) . .
N1 Zr1 C12 86.14(6) . .
N1' Zr1 C12 83.06(14) . .
C1 O1 Zr1 150.11(14) . .
C18 O2 Zr1 147.64(14) . .
O1 C1 C6 118.0(2) . .
O1 C1 C2 121.4(2) . .
C6 C1 C2 120.6(2) . .
C3 C2 C1 116.6(2) . .
C3 C2 C19 120.7(2) . .
C1 C2 C19 122.6(2) . .
C4 C3 C2 122.8(2) . .
C4 C3 H3A 118.6 . .
C2 C3 H3A 118.6 . .
C5 C4 C3 119.6(2) . .
C5 C4 H4A 120.2 . .
C3 C4 H4A 120.2 . .
C4 C5 C6 120.0(2) . .
C4 C5 H5A 120.0 . .
C6 C5 H5A 120.0 . .
C5 C6 C1 120.0(2) . .
C5 C6 C7 120.5(2) . .
C1 C6 C7 119.3(2) . .
C12 C7 C8 118.3(2) . .
C12 C7 C6 122.5(2) . .
C8 C7 C6 119.2(2) . .
C9 C8 C7 120.0(2) . .
C9 C8 H8A 120.0 . .
C7 C8 H8A 120.0 . .
C10 C9 C8 121.2(2) . .
C10 C9 H9A 119.4 . .
C8 C9 H9A 119.4 . .
C9 C10 C11 120.4(2) . .
C9 C10 H10A 119.8 . .
C11 C10 H10A 119.8 . .
C10 C11 C12 118.1(2) . .
C10 C11 C13 119.9(2) . .
C12 C11 C13 121.9(2) . .
C7 C12 C11 121.9(2) . .
C7 C12 Zr1 102.91(14) . .
C11 C12 Zr1 101.71(14) . .
C7 C12 H12A 118.6(17) . .
C11 C12 H12A 118.9(16) . .
Zr1 C12 H12A 72.1(16) . .
C14 C13 C18 119.7(2) . .
C14 C13 C11 119.1(2) . .
C18 C13 C11 121.1(2) . .
C15 C14 C13 120.0(2) . .
C15 C14 H14A 120.0 . .
C13 C14 H14A 120.0 . .
C14 C15 C16 119.8(2) . .
C14 C15 H15A 120.1 . .
C16 C15 H15A 120.1 . .
C15 C16 C17 123.0(2) . .
C15 C16 H16A 118.5 . .
C17 C16 H16A 118.5 . .
C16 C17 C18 116.0(2) . .
C16 C17 C23 120.3(2) . .
C18 C17 C23 123.4(2) . .
O2 C18 C13 117.5(2) . .
O2 C18 C17 121.2(2) . .
C13 C18 C17 121.3(2) . .
C21 C19 C20 109.1(2) . .
C21 C19 C22 107.0(2) . .
C20 C19 C22 108.3(2) . .
C21 C19 C2 112.17(19) . .
C20 C19 C2 109.12(19) . .
C22 C19 C2 111.1(2) . .
C19 C20 H20A 109.5 . .
C19 C20 H20B 109.5 . .
H20A C20 H20B 109.5 . .
C19 C20 H20C 109.5 . .
H20A C20 H20C 109.5 . .
H20B C20 H20C 109.5 . .
C19 C21 H21A 109.5 . .
C19 C21 H21B 109.5 . .
H21A C21 H21B 109.5 . .
C19 C21 H21C 109.5 . .
H21A C21 H21C 109.5 . .
H21B C21 H21C 109.5 . .
C19 C22 H22A 109.5 . .
C19 C22 H22B 109.5 . .
H22A C22 H22B 109.5 . .
C19 C22 H22C 109.5 . .
H22A C22 H22C 109.5 . .
H22B C22 H22C 109.5 . .
C26 C23 C25 107.1(2) . .
C26 C23 C24 108.7(2) . .
C25 C23 C24 107.8(2) . .
C26 C23 C17 113.1(2) . .
C25 C23 C17 111.8(2) . .
C24 C23 C17 108.2(2) . .
C23 C24 H24A 109.5 . .
C23 C24 H24B 109.5 . .
H24A C24 H24B 109.5 . .
C23 C24 H24C 109.5 . .
H24A C24 H24C 109.5 . .
H24B C24 H24C 109.5 . .
C23 C25 H25A 109.5 . .
C23 C25 H25B 109.5 . .
H25A C25 H25B 109.5 . .
C23 C25 H25C 109.5 . .
H25A C25 H25C 109.5 . .
H25B C25 H25C 109.5 . .
C23 C26 H26A 109.5 . .
C23 C26 H26B 109.5 . .
H26A C26 H26B 109.5 . .
C23 C26 H26C 109.5 . .
H26A C26 H26C 109.5 . .
H26B C26 H26C 109.5 . .
C28 C27 Zr1 98.82(15) . .
C28 C27 H27A 113.8(16) . .
Zr1 C27 H27A 108.5(15) . .
C28 C27 H27B 112.8(16) . .
Zr1 C27 H27B 108.7(17) . .
H27A C27 H27B 113(2) . .
C29 C28 C33 116.5(2) . .
C29 C28 C27 121.6(2) . .
C33 C28 C27 121.7(2) . .
C30 C29 C28 122.0(2) . .
C30 C29 H29A 119.0 . .
C28 C29 H29A 119.0 . .
C29 C30 C31 120.1(2) . .
C29 C30 H30A 119.9 . .
C31 C30 H30A 119.9 . .
C32 C31 C30 119.1(2) . .
C32 C31 H31A 120.5 . .
C30 C31 H31A 120.5 . .
C31 C32 C33 120.8(2) . .
C31 C32 H32A 119.6 . .
C33 C32 H32A 119.6 . .
C32 C33 C28 121.5(2) . .
C32 C33 H33A 119.3 . .
C28 C33 H33A 119.3 . .
C35 C34 Zr1 116.45(16) . .
C35 C34 H34A 111.0(16) . .
Zr1 C34 H34A 108.9(16) . .
C35 C34 H34B 111.4(18) . .
Zr1 C34 H34B 102.2(17) . .
H34A C34 H34B 106(2) . .
C40 C35 C36 116.5(2) . .
C40 C35 C34 122.0(2) . .
C36 C35 C34 121.6(2) . .
C37 C36 C35 121.8(2) . .
C37 C36 H36A 119.1 . .
C35 C36 H36A 119.1 . .
C36 C37 C38 120.1(3) . .
C36 C37 H37A 120.0 . .
C38 C37 H37A 120.0 . .
C39 C38 C37 118.7(3) . .
C39 C38 H38A 120.6 . .
C37 C38 H38A 120.6 . .
C40 C39 C38 121.2(3) . .
C40 C39 H39A 119.4 . .
C38 C39 H39A 119.4 . .
C39 C40 C35 121.7(3) . .
C39 C40 H40A 119.2 . .
C35 C40 H40A 119.2 . .
C52 C47 C48 119.1(3) . .
C52 C47 H47A 120.5 . .
C48 C47 H47A 120.5 . .
C49 C48 C47 121.3(3) . .
C49 C48 H48A 119.4 . .
C47 C48 H48A 119.4 . .
C48 C49 C50 119.7(3) . .
C48 C49 H49A 120.1 . .
C50 C49 H49A 120.1 . .
C49 C50 C51 119.2(3) . .
C49 C50 H50A 120.4 . .
C51 C50 H50A 120.4 . .
C52 C51 C50 121.1(3) . .
C52 C51 H51A 119.5 . .
C50 C51 H51A 119.5 . .
C47 C52 C51 119.7(3) . .
C47 C52 H52A 120.2 . .
C51 C52 H52A 120.2 . .
C54 C53 C55 120.4(3) . 2_755
C54 C53 H53A 119.8 . .
C55 C53 H53A 119.8 2_755 .
C53 C54 C55 121.1(3) . .
C53 C54 H54A 119.5 . .
C55 C54 H54A 119.5 . .
C53 C55 C54 118.5(4) 2_755 .
C53 C55 H55A 120.7 2_755 .
C54 C55 H55A 120.7 . .
C41 N1 C45 120.0 . .
C41 N1 Zr1 126.24(10) . .
C45 N1 Zr1 112.52(10) . .
N1 C41 C42 120.0 . .
N1 C41 C46 118.15(18) . .
C42 C41 C46 121.85(18) . .
C43 C42 C41 120.0 . .
C43 C42 H42A 120.0 . .
C41 C42 H42A 120.0 . .
C44 C43 C42 120.0 . .
C44 C43 H43A 120.0 . .
C42 C43 H43A 120.0 . .
C43 C44 C45 120.0 . .
C43 C44 H44A 120.0 . .
C45 C44 H44A 120.0 . .
C44 C45 N1 120.0 . .
C44 C45 H45A 120.0 . .
N1 C45 H45A 120.0 . .
C45' N1' C41' 120.0 . .
C45' N1' Zr1 110.2(3) . .
C41' N1' Zr1 128.0(3) . .
N1' C45' C44' 120.0 . .
N1' C45' H45B 120.0 . .
C44' C45' H45B 120.0 . .
C43' C44' C45' 120.0 . .
C43' C44' H44B 120.0 . .
C45' C44' H44B 120.0 . .
C44' C43' C42' 120.0 . .
C44' C43' H43B 120.0 . .
C42' C43' H43B 120.0 . .
C43' C42' C41' 120.0 . .
C43' C42' H42B 120.0 . .
C41' C42' H42B 120.0 . .
C42' C41' N1' 120.0 . .
C42' C41' C46' 119.3(5) . .
N1' C41' C46' 120.6(5) . .
C41' C46' H46D 109.5 . .
C41' C46' H46E 109.5 . .
H46D C46' H46E 109.5 . .
C41' C46' H46F 109.5 . .
H46D C46' H46F 109.5 . .
H46E C46' H46F 109.5 . .

loop_
_geom_bond_atom_site_label_1
_geom_bond_atom_site_label_2
_geom_bond_distance
_geom_bond_site_symmetry_2
Zr1 O1 1.9759(16) .
Zr1 O2 1.9987(15) .
Zr1 C34 2.289(2) .
Zr1 C27 2.302(2) .
Zr1 N1 2.4941(13) .
Zr1 N1' 2.525(4) .
Zr1 C12 2.812(2) .
O1 C1 1.350(3) .
O2 C18 1.361(3) .
C1 C6 1.412(3) .
C1 C2 1.418(3) .
C2 C3 1.396(3) .
C2 C19 1.543(3) .
C3 C4 1.389(4) .
C3 H3A 0.9500 .
C4 C5 1.382(4) .
C4 H4A 0.9500 .
C5 C6 1.389(3) .
C5 H5A 0.9500 .
C6 C7 1.488(3) .
C7 C12 1.399(3) .
C7 C8 1.403(3) .
C8 C9 1.384(3) .
C8 H8A 0.9500 .
C9 C10 1.380(4) .
C9 H9A 0.9500 .
C10 C11 1.401(3) .
C10 H10A 0.9500 .
C11 C12 1.401(3) .
C11 C13 1.490(3) .
C12 H12A 0.95(3) .
C13 C14 1.395(3) .
C13 C18 1.406(3) .
C14 C15 1.377(4) .
C14 H14A 0.9500 .
C15 C16 1.384(4) .
C15 H15A 0.9500 .
C16 C17 1.404(3) .
C16 H16A 0.9500 .
C17 C18 1.414(3) .
C17 C23 1.540(3) .
C19 C21 1.530(3) .
C19 C20 1.535(3) .
C19 C22 1.536(3) .
C20 H20A 0.9800 .
C20 H20B 0.9800 .
C20 H20C 0.9800 .
C21 H21A 0.9800 .
C21 H21B 0.9800 .
C21 H21C 0.9800 .
C22 H22A 0.9800 .
C22 H22B 0.9800 .
C22 H22C 0.9800 .
C23 C26 1.534(4) .
C23 C25 1.536(4) .
C23 C24 1.539(3) .
C24 H24A 0.9800 .
C24 H24B 0.9800 .
C24 H24C 0.9800 .
C25 H25A 0.9800 .
C25 H25B 0.9800 .
C25 H25C 0.9800 .
C26 H26A 0.9800 .
C26 H26B 0.9800 .
C26 H26C 0.9800 .
C27 C28 1.480(3) .
C27 H27A 0.95(3) .
C27 H27B 0.92(3) .
C28 C29 1.403(3) .
C28 C33 1.409(3) .
C29 C30 1.391(3) .
C29 H29A 0.9500 .
C30 C31 1.393(4) .
C30 H30A 0.9500 .
C31 C32 1.380(4) .
C31 H31A 0.9500 .
C32 C33 1.390(3) .
C32 H32A 0.9500 .
C33 H33A 0.9500 .
C34 C35 1.477(4) .
C34 H34A 0.96(3) .
C34 H34B 0.95(3) .
C35 C40 1.400(3) .
C35 C36 1.406(3) .
C36 C37 1.380(4) .
C36 H36A 0.9500 .
C37 C38 1.395(4) .
C37 H37A 0.9500 .
C38 C39 1.378(5) .
C38 H38A 0.9500 .
C39 C40 1.371(4) .
C39 H39A 0.9500 .
C40 H40A 0.9500 .
C47 C52 1.373(4) .
C47 C48 1.387(5) .
C47 H47A 0.9500 .
C48 C49 1.366(5) .
C48 H48A 0.9500 .
C49 C50 1.374(5) .
C49 H49A 0.9500 .
C50 C51 1.384(5) .
C50 H50A 0.9500 .
C51 C52 1.373(5) .
C51 H51A 0.9500 .
C52 H52A 0.9500 .
C53 C54 1.361(5) .
C53 C55 1.379(5) 2_755
C53 H53A 0.9500 .
C54 C55 1.392(5) .
C54 H54A 0.9500 .
C55 C53 1.379(5) 2_755
C55 H55A 0.9500 .
N1 C41 1.3900 .
N1 C45 1.3900 .
C41 C42 1.3900 .
C41 C46 1.477(4) .
C42 C43 1.3900 .
C42 H42A 0.9500 .
C43 C44 1.3900 .
C43 H43A 0.9500 .
C44 C45 1.3900 .
C44 H44A 0.9500 .
C45 H45A 0.9500 .
C46 H46A 0.9800 .
C46 H46B 0.9800 .
C46 H46C 0.9800 .
N1' C45' 1.3900 .
N1' C41' 1.3900 .
C45' C44' 1.3900 .
C45' H45B 0.9500 .
C44' C43' 1.3900 .
C44' H44B 0.9500 .
C43' C42' 1.3900 .
C43' H43B 0.9500 .
C42' C41' 1.3900 .
C42' H42B 0.9500 .
C41' C46' 1.490(13) .
C46' H46D 0.9800 .
C46' H46E 0.9800 .
C46' H46F 0.9800 .
